data_4131680
loop_
_publ_author_name
'Zhu, Lin'
'Sheng, Daopeng'
'Xu, Chao'
'Dai, Xing'
'Silver, Mark A.'
'Li, Jie'
'Li, Peng'
'Wang, Yaxing'
'Wang, Yanlong'
'Chen, Lanhua'
'Xiao, Chengliang'
'Chen, Jing'
'Zhou, Ruhong'
'Zhang, Chao'
'Farha, Omar K.'
'Chai, Zhifang'
'Albrecht-Schmitt, Thomas E'
'Wang, Shuao'

_publ_section_title
;
 Identifying the Recognition Site for Selective Trapping of
 <sup>99</sup>TcO<sub>4</sub><sup>-</sup> in a Hydrolytically Stable and
 Radiation Resistant Cationic Metal-Organic Framework.
;
_journal_issue 42
_journal_name_full 'Journal of the American Chemical Society'
_journal_page_first 14873
_journal_page_last 14876
_journal_paper_doi 10.1021/jacs.7b08632
_journal_volume 139
_journal_year 2017
_chemical_formula_moiety 'C38 H28 N8 Ni O2, 0.40(O4 Re)'
_chemical_formula_sum 'C38 H28 N8 Ni O3.6 Re0.4'
_chemical_formula_weight 787.47
_space_group_crystal_system triclinic
_space_group_IT_number 2
_space_group_name_Hall '-P 1'
_space_group_name_H-M_alt 'P -1'
_atom_sites_solution_hydrogens geom
_audit_creation_method SHELXL-2014/7
_cell_angle_alpha 105.911(6)
_cell_angle_beta 109.936(6)
_cell_angle_gamma 109.388(6)
_cell_formula_units_Z 2
_cell_length_a 14.689(3)
_cell_length_b 16.134(4)
_cell_length_c 16.338(4)
_cell_measurement_reflns_used 9772
_cell_measurement_temperature 173(2)
_cell_measurement_theta_max 25.09
_cell_measurement_theta_min 2.29
_cell_volume 3088.7(13)
_computing_cell_refinement 'Bruker SAINT'
_computing_data_collection 'Bruker APEX2'
_computing_data_reduction 'Bruker SAINT'
_computing_molecular_graphics 'Bruker SHELXTL'
_computing_publication_material 'Bruker SHELXTL'
_computing_structure_refinement 'SHELXL-2014/7 (Sheldrick, 2014)'
_computing_structure_solution 'SHELXS-97 (Sheldrick 2008)'
_diffrn_ambient_temperature 173(2)
_diffrn_measured_fraction_theta_full 0.997
_diffrn_measured_fraction_theta_max 0.991
_diffrn_measurement_device_type 'Bruker APEX-II CCD'
_diffrn_measurement_method '\f and \w scans'
_diffrn_radiation_type MoK\a
_diffrn_radiation_wavelength 0.71073
_diffrn_reflns_av_R_equivalents 0.0825
_diffrn_reflns_av_unetI/netI 0.0584
_diffrn_reflns_Laue_measured_fraction_full 0.997
_diffrn_reflns_Laue_measured_fraction_max 0.991
_diffrn_reflns_limit_h_max 19
_diffrn_reflns_limit_h_min -19
_diffrn_reflns_limit_k_max 20
_diffrn_reflns_limit_k_min -20
_diffrn_reflns_limit_l_max 21
_diffrn_reflns_limit_l_min -21
_diffrn_reflns_number 117016
_diffrn_reflns_point_group_measured_fraction_full 0.997
_diffrn_reflns_point_group_measured_fraction_max 0.991
_diffrn_reflns_theta_full 25.242
_diffrn_reflns_theta_max 27.585
_diffrn_reflns_theta_min 2.510
_exptl_absorpt_coefficient_mu 1.123
_exptl_absorpt_correction_T_max 0.894
_exptl_absorpt_correction_T_min 0.764
_exptl_absorpt_correction_type multi-scan
_exptl_crystal_colour BLUE
_exptl_crystal_density_diffrn 0.847
_exptl_crystal_description BLOCK
_exptl_crystal_F_000 798
_exptl_crystal_size_max 0.300
_exptl_crystal_size_mid 0.200
_exptl_crystal_size_min 0.100
_refine_diff_density_max 2.036
_refine_diff_density_min -0.774
_refine_diff_density_rms 0.116
_refine_ls_extinction_method none
_refine_ls_goodness_of_fit_ref 1.037
_refine_ls_hydrogen_treatment constr
_refine_ls_matrix_type full
_refine_ls_number_parameters 487
_refine_ls_number_reflns 14178
_refine_ls_number_restraints 0
_refine_ls_restrained_S_all 1.037
_refine_ls_R_factor_all 0.1106
_refine_ls_R_factor_gt 0.0770
_refine_ls_shift/su_max 0.001
_refine_ls_shift/su_mean 0.000
_refine_ls_structure_factor_coef Fsqd
_refine_ls_weighting_details 'w=1/[\s^2^(Fo^2^)+(0.1549P)^2^+2.3671P] where P=(Fo^2^+2Fc^2^)/3'
_refine_ls_weighting_scheme calc
_refine_ls_wR_factor_gt 0.2279
_refine_ls_wR_factor_ref 0.2488
_reflns_Friedel_coverage 0.000
_reflns_number_gt 9809
_reflns_number_total 14178
_reflns_threshold_expression 'I > 2\s(I)'
_cod_data_source_file ja7b08632_si_004.cif
_cod_data_source_block SCU101-ReO4
_cod_depositor_comments
;
The following automatic conversions were performed:

data item '_exptl_absorpt_correction_type' value 'MULTI-SCAN' was
changed to 'multi-scan' in accordance with the
/home/saulius/struct/COD-crude-data/automatic-downloads/DataCite-retrospective/ACS/depositions/lib/dictionaries/cif_core.dic
dictionary named 'cif_core.dic' version 2.4.2 last updated on
2011-04-26.

Automatic conversion script
Id: cif_fix_values 6909 2019-04-08 15:41:33Z antanas 
;
_cod_original_cell_volume 3088.4(12)
_cod_original_formula_sum 'C38 H28 N8 Ni O3.60 Re0.40'
_cod_database_code 4131680
_shelx_shelxl_version_number 2014/7
_shelx_space_group_comment
; 
The symmetry employed for this shelxl refinement is uniquely defined 
by the following loop, which should always be used as a source of 
symmetry information in preference to the above space-group names. 
They are only intended as comments. 
;
_shelx_estimated_absorpt_t_min 0.729
_shelx_estimated_absorpt_t_max 0.896

loop_
_space_group_symop_operation_xyz
'x, y, z'
'-x, -y, -z'

loop_
_atom_site_label
_atom_site_type_symbol
_atom_site_fract_x
_atom_site_fract_y
_atom_site_fract_z
_atom_site_U_iso_or_equiv
_atom_site_adp_type
_atom_site_occupancy
_atom_site_site_symmetry_order
_atom_site_calc_flag
_atom_site_refinement_flags_posn
_atom_site_refinement_flags_adp
_atom_site_refinement_flags_occupancy
Ni1 Ni 1.07635(4) 0.89130(3) 0.91301(3) 0.02624(15) Uani 1 1 d . . .
Re1 Re 0.38633(5) 0.70441(4) 0.28885(4) 0.06037(19) Uani 0.4 1 d . . P
O2 O 1.0334(2) 1.05189(19) 1.12222(18) 0.0332(6) Uani 1 1 d . . .
O1 O 1.0799(2) 0.9475(2) 1.04592(19) 0.0352(6) Uani 1 1 d . . .
N8 N 1.0624(3) 0.8479(2) 0.7760(2) 0.0326(7) Uani 1 1 d . . .
N7 N 0.8143(3) 0.1592(2) 0.0350(2) 0.0340(7) Uani 1 1 d . . .
N6 N 0.7985(3) 0.9717(2) 0.0475(2) 0.0337(7) Uani 1 1 d . . .
N5 N 0.0546(3) 0.2445(2) 0.1321(3) 0.0382(8) Uani 1 1 d . . .
N4 N 0.9876(3) 0.7808(3) 0.6174(2) 0.0386(8) Uani 1 1 d . . .
N3 N 0.7138(3) 0.8423(2) 0.0652(2) 0.0389(8) Uani 1 1 d . . .
N2 N 0.7336(3) 0.2526(3) 0.0332(2) 0.0403(8) Uani 1 1 d . . .
N1 N 0.2171(3) 0.3614(3) 0.1730(3) 0.0469(9) Uani 1 1 d . . .
C38 C 0.6653(3) 0.4734(3) 0.1615(3) 0.0286(8) Uani 1 1 d . . .
C37 C 0.6618(3) 0.6345(3) 0.1775(3) 0.0282(7) Uani 1 1 d . . .
C36 C 0.1469(3) 0.2658(3) 0.1286(3) 0.0392(9) Uani 1 1 d . . .
H36A H 0.1626 0.2176 0.0973 0.047 Uiso 1 1 calc R U .
C35 C 0.6497(3) 0.5569(3) 0.2175(3) 0.0296(8) Uani 1 1 d . . .
C34 C 0.9703(3) 0.7990(3) 0.6937(3) 0.0369(9) Uani 1 1 d . . .
H34A H 0.8996 0.7791 0.6892 0.044 Uiso 1 1 calc R U .
C33 C 1.0322(3) 0.9997(3) 1.0482(3) 0.0276(7) Uani 1 1 d . . .
C32 C 0.7417(3) 0.6146(3) 0.3254(3) 0.0317(8) Uani 1 1 d . . .
C31 C 0.5347(3) 0.5075(3) 0.2086(3) 0.0281(8) Uani 1 1 d . . .
C30 C 1.1436(3) 0.8638(3) 0.7495(3) 0.0401(9) Uani 1 1 d . . .
H30A H 1.2200 0.8996 0.7935 0.048 Uiso 1 1 calc R U .
C29 C 0.6965(3) 0.7743(3) 0.1059(3) 0.0366(9) Uani 1 1 d . . .
C28 C 0.7032(3) 0.3232(3) 0.0719(3) 0.0354(9) Uani 1 1 d . . .
C27 C 0.3245(3) 0.4089(3) 0.1838(3) 0.0388(9) Uani 1 1 d . . .
C26 C 0.9043(3) 0.7246(3) 0.5170(3) 0.0382(9) Uani 1 1 d . . .
C25 C 0.7927(3) 0.2191(3) 0.0867(3) 0.0366(9) Uani 1 1 d . . .
H25A H 0.8153 0.2374 0.1536 0.044 Uiso 1 1 calc R U .
C24 C 0.6869(4) 0.4688(3) 0.0835(3) 0.0411(9) Uani 1 1 d . . .
H24A H 0.6889 0.5174 0.0608 0.049 Uiso 1 1 calc R U .
C23 C 0.8068(3) 0.9235(3) 0.1001(3) 0.0368(9) Uani 1 1 d . . .
H23A H 0.8720 0.9441 0.1569 0.044 Uiso 1 1 calc R U .
C22 C 0.6545(3) 0.3964(3) 0.1868(3) 0.0398(9) Uani 1 1 d . . .
H22A H 0.6338 0.3950 0.2357 0.048 Uiso 1 1 calc R U .
C21 C 1.0997(4) 0.8215(4) 0.6522(3) 0.0488(11) Uani 1 1 d . . .
H21A H 1.1378 0.8200 0.6155 0.059 Uiso 1 1 calc R U .
C20 C 0.5801(3) 0.6573(3) 0.1379(3) 0.0404(9) Uani 1 1 d . . .
H20A H 0.5112 0.6254 0.1353 0.048 Uiso 1 1 calc R U .
C19 C 0.6732(4) 0.3217(3) 0.1429(3) 0.0427(10) Uani 1 1 d . . .
H19A H 0.6653 0.2700 0.1615 0.051 Uiso 1 1 calc R U .
C18 C 0.4446(3) 0.4510(3) 0.1171(3) 0.0411(10) Uani 1 1 d . . .
H18A H 0.4550 0.4451 0.0619 0.049 Uiso 1 1 calc R U .
C17 C 0.3392(4) 0.4024(3) 0.1043(3) 0.0452(10) Uani 1 1 d . . .
H17A H 0.2781 0.3652 0.0411 0.054 Uiso 1 1 calc R U .
C16 C 0.4118(4) 0.4608(4) 0.2750(4) 0.0616(14) Uani 1 1 d . . .
H16A H 0.4010 0.4628 0.3295 0.074 Uiso 1 1 calc R U .
C15 C 0.6957(4) 0.9155(4) -0.0296(4) 0.0724(18) Uani 1 1 d . . .
H15A H 0.6660 0.9304 -0.0818 0.087 Uiso 1 1 calc R U .
C14 C 0.0711(5) 0.3333(4) 0.1919(5) 0.0734(18) Uani 1 1 d . . .
H14A H 0.0206 0.3426 0.2125 0.088 Uiso 1 1 calc R U .
C13 C 0.6425(5) 0.8351(4) -0.0204(5) 0.094(3) Uani 1 1 d . . .
H13A H 0.5700 0.7837 -0.0644 0.113 Uiso 1 1 calc R U .
C12 C 0.1712(5) 0.4063(4) 0.2172(5) 0.0781(19) Uani 1 1 d . . .
H12A H 0.2021 0.4739 0.2571 0.094 Uiso 1 1 calc R U .
C11 C 0.7167(5) 0.2083(5) -0.0590(4) 0.0728(18) Uani 1 1 d . . .
H11A H 0.6771 0.2154 -0.1140 0.087 Uiso 1 1 calc R U .
C10 C 0.8285(4) 0.5955(3) 0.3602(3) 0.0449(10) Uani 1 1 d . . .
H10A H 0.8327 0.5445 0.3184 0.054 Uiso 1 1 calc R U .
C9 C 0.9103(4) 0.6511(4) 0.4567(3) 0.0507(12) Uani 1 1 d . . .
H9A H 0.9700 0.6379 0.4805 0.061 Uiso 1 1 calc R U .
C8 C 0.5968(4) 0.7268(3) 0.1014(4) 0.0485(11) Uani 1 1 d . . .
H8A H 0.5392 0.7411 0.0734 0.058 Uiso 1 1 calc R U .
C7 C 0.7825(4) 0.7563(3) 0.1501(3) 0.0428(10) Uani 1 1 d . . .
H7A H 0.8526 0.7913 0.1561 0.051 Uiso 1 1 calc R U .
C6 C 0.7056(4) 0.3939(4) 0.0389(3) 0.0455(10) Uani 1 1 d . . .
H6B H 0.7200 0.3913 -0.0140 0.055 Uiso 1 1 calc R U .
C5 C 0.7646(3) 0.6864(3) 0.1852(3) 0.0405(9) Uani 1 1 d . . .
H5B H 0.8229 0.6736 0.2150 0.049 Uiso 1 1 calc R U .
C4 C 0.7395(4) 0.6911(3) 0.3868(3) 0.0462(11) Uani 1 1 d . . .
H4A H 0.6819 0.7067 0.3628 0.055 Uiso 1 1 calc R U .
C3 C 0.8207(4) 0.7463(4) 0.4841(3) 0.0490(11) Uani 1 1 d . . .
H3A H 0.8175 0.7979 0.5262 0.059 Uiso 1 1 calc R U .
C2 C 0.5165(4) 0.5108(4) 0.2875(3) 0.0518(12) Uani 1 1 d . . .
H2A H 0.5769 0.5478 0.3511 0.062 Uiso 1 1 calc R U .
C1 C 0.7677(5) 0.1525(4) -0.0559(3) 0.0689(17) Uani 1 1 d . . .
H1A H 0.7707 0.1140 -0.1095 0.083 Uiso 1 1 calc R U .
O3 O 0.3318(17) 0.6257(13) 0.1762(9) 0.139(7) Uani 0.4 1 d . . P
O4 O 0.3300(13) 0.6475(8) 0.3495(9) 0.103(4) Uani 0.4 1 d . . P
O5 O 0.3667(13) 0.8059(10) 0.2946(11) 0.115(5) Uani 0.4 1 d . . P
O6 O 0.5285(11) 0.7421(12) 0.3465(14) 0.146(7) Uani 0.4 1 d . . P

loop_
_atom_site_aniso_label
_atom_site_aniso_U_11
_atom_site_aniso_U_22
_atom_site_aniso_U_33
_atom_site_aniso_U_23
_atom_site_aniso_U_13
_atom_site_aniso_U_12
Ni1 0.0263(3) 0.0236(2) 0.0282(3) 0.01009(19) 0.0140(2) 0.01120(19)
Re1 0.0844(4) 0.0658(4) 0.0592(3) 0.0418(3) 0.0396(3) 0.0481(3)
O2 0.0376(15) 0.0349(14) 0.0282(13) 0.0121(11) 0.0160(12) 0.0192(12)
O1 0.0449(16) 0.0400(15) 0.0330(14) 0.0196(12) 0.0200(12) 0.0285(13)
N8 0.0303(16) 0.0312(17) 0.0298(16) 0.0081(14) 0.0142(14) 0.0121(14)
N7 0.0352(18) 0.0349(17) 0.0352(17) 0.0143(14) 0.0170(15) 0.0207(15)
N6 0.0328(17) 0.0296(17) 0.0346(17) 0.0150(14) 0.0148(14) 0.0106(14)
N5 0.0384(18) 0.0270(17) 0.057(2) 0.0186(16) 0.0322(17) 0.0135(15)
N4 0.0335(18) 0.047(2) 0.0258(16) 0.0103(15) 0.0128(14) 0.0154(16)
N3 0.0315(17) 0.0305(17) 0.0407(18) 0.0186(15) 0.0100(15) 0.0044(14)
N2 0.045(2) 0.046(2) 0.0341(18) 0.0149(16) 0.0160(16) 0.0307(17)
N1 0.0383(19) 0.0348(19) 0.070(3) 0.0220(19) 0.0344(19) 0.0119(16)
C38 0.0270(18) 0.0308(19) 0.0285(18) 0.0123(16) 0.0149(15) 0.0129(15)
C37 0.0259(18) 0.0260(18) 0.0270(17) 0.0100(15) 0.0114(15) 0.0089(15)
C36 0.036(2) 0.029(2) 0.049(2) 0.0115(18) 0.0251(19) 0.0116(18)
C35 0.0279(18) 0.0276(18) 0.0307(18) 0.0123(16) 0.0136(15) 0.0111(15)
C34 0.031(2) 0.039(2) 0.032(2) 0.0088(18) 0.0143(17) 0.0145(18)
C33 0.0274(18) 0.0234(17) 0.0303(18) 0.0108(15) 0.0155(15) 0.0091(15)
C32 0.0281(19) 0.035(2) 0.0264(18) 0.0128(16) 0.0116(15) 0.0106(16)
C31 0.0304(19) 0.0278(18) 0.0288(18) 0.0127(15) 0.0171(16) 0.0132(16)
C30 0.031(2) 0.045(2) 0.032(2) 0.0118(18) 0.0150(17) 0.0101(18)
C29 0.035(2) 0.030(2) 0.037(2) 0.0176(17) 0.0129(17) 0.0092(17)
C28 0.034(2) 0.036(2) 0.034(2) 0.0118(17) 0.0129(17) 0.0218(18)
C27 0.035(2) 0.029(2) 0.055(3) 0.0187(19) 0.030(2) 0.0099(17)
C26 0.033(2) 0.042(2) 0.0273(19) 0.0087(17) 0.0115(17) 0.0123(18)
C25 0.040(2) 0.040(2) 0.035(2) 0.0160(18) 0.0189(18) 0.0235(19)
C24 0.049(2) 0.044(2) 0.038(2) 0.0216(19) 0.022(2) 0.026(2)
C23 0.034(2) 0.031(2) 0.033(2) 0.0133(17) 0.0099(17) 0.0089(17)
C22 0.044(2) 0.036(2) 0.045(2) 0.0182(19) 0.026(2) 0.0199(19)
C21 0.035(2) 0.067(3) 0.038(2) 0.019(2) 0.0200(19) 0.017(2)
C20 0.034(2) 0.044(2) 0.053(2) 0.027(2) 0.025(2) 0.0202(19)
C19 0.043(2) 0.035(2) 0.052(3) 0.019(2) 0.024(2) 0.0185(19)
C18 0.038(2) 0.042(2) 0.039(2) 0.0141(19) 0.0237(19) 0.0121(19)
C17 0.037(2) 0.039(2) 0.042(2) 0.0083(19) 0.0178(19) 0.0084(19)
C16 0.053(3) 0.085(4) 0.056(3) 0.040(3) 0.037(3) 0.023(3)
C15 0.048(3) 0.059(3) 0.065(3) 0.043(3) -0.007(2) -0.001(2)
C14 0.060(3) 0.041(3) 0.117(5) 0.017(3) 0.060(4) 0.018(3)
C13 0.051(3) 0.066(4) 0.088(4) 0.056(4) -0.017(3) -0.019(3)
C12 0.068(4) 0.037(3) 0.122(5) 0.013(3) 0.063(4) 0.016(3)
C11 0.105(5) 0.099(5) 0.036(2) 0.028(3) 0.026(3) 0.080(4)
C10 0.046(2) 0.052(3) 0.035(2) 0.012(2) 0.0173(19) 0.030(2)
C9 0.044(3) 0.064(3) 0.035(2) 0.012(2) 0.012(2) 0.031(2)
C8 0.039(2) 0.046(3) 0.069(3) 0.032(2) 0.026(2) 0.023(2)
C7 0.037(2) 0.044(2) 0.046(2) 0.022(2) 0.0211(19) 0.0126(19)
C6 0.053(3) 0.063(3) 0.038(2) 0.026(2) 0.027(2) 0.037(2)
C5 0.029(2) 0.044(2) 0.051(2) 0.025(2) 0.0180(19) 0.0180(18)
C4 0.047(2) 0.048(3) 0.037(2) 0.013(2) 0.013(2) 0.028(2)
C3 0.048(3) 0.049(3) 0.037(2) 0.007(2) 0.014(2) 0.026(2)
C2 0.037(2) 0.075(3) 0.040(2) 0.029(2) 0.019(2) 0.019(2)
C1 0.103(4) 0.084(4) 0.038(2) 0.021(3) 0.026(3) 0.075(4)
O3 0.26(2) 0.184(15) 0.066(7) 0.082(9) 0.099(10) 0.166(15)
O4 0.166(12) 0.057(6) 0.086(8) 0.042(6) 0.069(8) 0.035(7)
O5 0.167(13) 0.105(10) 0.156(13) 0.092(10) 0.092(11) 0.107(10)
O6 0.072(8) 0.143(13) 0.216(18) 0.056(13) 0.057(10) 0.073(9)

loop_
_atom_type_symbol
_atom_type_description
_atom_type_scat_dispersion_real
_atom_type_scat_dispersion_imag
_atom_type_scat_source
C C 0.0033 0.0016 'International Tables Vol C Tables 4.2.6.8 and 6.1.1.4'
H H 0.0000 0.0000 'International Tables Vol C Tables 4.2.6.8 and 6.1.1.4'
N N 0.0061 0.0033 'International Tables Vol C Tables 4.2.6.8 and 6.1.1.4'
O O 0.0106 0.0060 'International Tables Vol C Tables 4.2.6.8 and 6.1.1.4'
Ni Ni 0.3393 1.1124 'International Tables Vol C Tables 4.2.6.8 and 6.1.1.4'
Re Re -1.0185 7.2310 'International Tables Vol C Tables 4.2.6.8 and 6.1.1.4'

loop_
_geom_angle_atom_site_label_1
_geom_angle_atom_site_label_2
_geom_angle_atom_site_label_3
_geom_angle
_geom_angle_site_symmetry_1
_geom_angle_site_symmetry_3
N7 Ni1 N8 95.29(13) 2_766 .
N7 Ni1 O1 92.77(11) 2_766 .
N8 Ni1 O1 171.66(11) . .
N7 Ni1 N6 93.13(13) 2_766 2_776
N8 Ni1 N6 88.19(13) . 2_776
O1 Ni1 N6 89.21(12) . 2_776
N7 Ni1 N5 89.70(14) 2_766 2_666
N8 Ni1 N5 90.31(13) . 2_666
O1 Ni1 N5 91.90(13) . 2_666
N6 Ni1 N5 176.90(13) 2_776 2_666
N7 Ni1 O2 172.68(11) 2_766 2_777
N8 Ni1 O2 92.04(11) . 2_777
O1 Ni1 O2 79.92(10) . 2_777
N6 Ni1 O2 87.19(12) 2_776 2_777
N5 Ni1 O2 90.16(12) 2_666 2_777
O3 Re1 O5 110.6(7) . .
O3 Re1 O4 109.5(8) . .
O5 Re1 O4 111.3(7) . .
O3 Re1 O6 108.9(9) . .
O5 Re1 O6 109.2(8) . .
O4 Re1 O6 107.2(9) . .
C33 O2 Ni1 111.9(2) . 2_777
C33 O1 Ni1 112.6(2) . .
C34 N8 C30 104.7(3) . .
C34 N8 Ni1 126.1(3) . .
C30 N8 Ni1 129.2(3) . .
C25 N7 C1 105.7(4) . .
C25 N7 Ni1 126.2(3) . 2_766
C1 N7 Ni1 127.0(3) . 2_766
C23 N6 C15 105.4(3) . .
C23 N6 Ni1 123.2(3) . 2_776
C15 N6 Ni1 131.3(3) . 2_776
C36 N5 C14 103.5(3) . .
C36 N5 Ni1 130.3(3) . 2_666
C14 N5 Ni1 124.9(3) . 2_666
C34 N4 C21 107.2(3) . .
C34 N4 C26 126.3(3) . .
C21 N4 C26 126.5(3) . .
C23 N3 C13 105.7(4) . .
C23 N3 C29 126.2(3) . .
C13 N3 C29 128.0(4) . .
C25 N2 C11 106.0(3) . .
C25 N2 C28 124.1(3) . .
C11 N2 C28 129.7(4) . .
C36 N1 C12 106.0(4) . .
C36 N1 C27 128.5(4) . .
C12 N1 C27 125.1(4) . .
C22 C38 C24 117.4(4) . .
C22 C38 C35 119.0(3) . .
C24 C38 C35 123.6(3) . .
C20 C37 C5 118.4(4) . .
C20 C37 C35 124.4(3) . .
C5 C37 C35 117.2(3) . .
N5 C36 N1 114.2(4) . .
N5 C36 H36A 122.9 . .
N1 C36 H36A 122.9 . .
C31 C35 C37 112.5(3) . .
C31 C35 C38 105.7(3) . .
C37 C35 C38 111.6(3) . .
C31 C35 C32 111.9(3) . .
C37 C35 C32 104.5(3) . .
C38 C35 C32 110.8(3) . .
N8 C34 N4 112.3(3) . .
N8 C34 H34A 123.9 . .
N4 C34 H34A 123.9 . .
O1 C33 O2 125.9(3) . .
O1 C33 C33 116.8(4) . 2_777
O2 C33 C33 117.3(4) . 2_777
C4 C32 C10 118.7(4) . .
C4 C32 C35 118.7(3) . .
C10 C32 C35 122.5(3) . .
C18 C31 C2 117.5(4) . .
C18 C31 C35 118.7(3) . .
C2 C31 C35 123.7(3) . .
C21 C30 N8 110.6(4) . .
C21 C30 H30A 124.7 . .
N8 C30 H30A 124.7 . .
C8 C29 C7 120.2(4) . .
C8 C29 N3 120.9(4) . .
C7 C29 N3 118.8(4) . .
C19 C28 C6 120.3(4) . .
C19 C28 N2 119.9(4) . .
C6 C28 N2 119.7(4) . .
C16 C27 C17 120.9(4) . .
C16 C27 N1 118.5(4) . .
C17 C27 N1 120.5(4) . .
C9 C26 C3 121.1(4) . .
C9 C26 N4 120.0(4) . .
C3 C26 N4 118.9(4) . .
N7 C25 N2 111.7(4) . .
N7 C25 H25A 124.1 . .
N2 C25 H25A 124.1 . .
C6 C24 C38 120.7(4) . .
C6 C24 H24A 119.6 . .
C38 C24 H24A 119.6 . .
N6 C23 N3 112.7(3) . .
N6 C23 H23A 123.6 . .
N3 C23 H23A 123.6 . .
C19 C22 C38 121.9(4) . .
C19 C22 H22A 119.0 . .
C38 C22 H22A 119.0 . .
C30 C21 N4 105.2(4) . .
C30 C21 H21A 127.4 . .
N4 C21 H21A 127.4 . .
C37 C20 C8 120.9(4) . .
C37 C20 H20A 119.5 . .
C8 C20 H20A 119.5 . .
C28 C19 C22 119.4(4) . .
C28 C19 H19A 120.3 . .
C22 C19 H19A 120.3 . .
C17 C18 C31 121.4(4) . .
C17 C18 H18A 119.3 . .
C31 C18 H18A 119.3 . .
C27 C17 C18 119.3(4) . .
C27 C17 H17A 120.3 . .
C18 C17 H17A 120.3 . .
C27 C16 C2 119.5(4) . .
C27 C16 H16A 120.3 . .
C2 C16 H16A 120.3 . .
C13 C15 N6 109.4(4) . .
C13 C15 H15A 125.3 . .
N6 C15 H15A 125.3 . .
C12 C14 N5 110.1(4) . .
C12 C14 H14A 124.9 . .
N5 C14 H14A 124.9 . .
C15 C13 N3 106.7(4) . .
C15 C13 H13A 126.7 . .
N3 C13 H13A 126.7 . .
N1 C12 C14 105.8(4) . .
N1 C12 H12A 127.1 . .
C14 C12 H12A 127.1 . .
C1 C11 N2 106.0(4) . .
C1 C11 H11A 127.0 . .
N2 C11 H11A 127.0 . .
C32 C10 C9 120.2(4) . .
C32 C10 H10A 119.9 . .
C9 C10 H10A 119.9 . .
C26 C9 C10 120.0(4) . .
C26 C9 H9A 120.0 . .
C10 C9 H9A 120.0 . .
C29 C8 C20 120.0(4) . .
C29 C8 H8A 120.0 . .
C20 C8 H8A 120.0 . .
C5 C7 C29 119.1(4) . .
C5 C7 H7A 120.4 . .
C29 C7 H7A 120.4 . .
C28 C6 C24 119.8(4) . .
C28 C6 H6B 120.1 . .
C24 C6 H6B 120.1 . .
C7 C5 C37 121.2(4) . .
C7 C5 H5B 119.4 . .
C37 C5 H5B 119.4 . .
C32 C4 C3 121.2(4) . .
C32 C4 H4A 119.4 . .
C3 C4 H4A 119.4 . .
C26 C3 C4 118.8(4) . .
C26 C3 H3A 120.6 . .
C4 C3 H3A 120.6 . .
C16 C2 C31 121.3(4) . .
C16 C2 H2A 119.3 . .
C31 C2 H2A 119.3 . .
C11 C1 N7 110.4(4) . .
C11 C1 H1A 124.8 . .
N7 C1 H1A 124.8 . .

loop_
_geom_bond_atom_site_label_1
_geom_bond_atom_site_label_2
_geom_bond_distance
_geom_bond_site_symmetry_2
Ni1 N7 2.070(3) 2_766
Ni1 N8 2.068(3) .
Ni1 O1 2.086(3) .
Ni1 N6 2.096(3) 2_776
Ni1 N5 2.096(3) 2_666
Ni1 O2 2.100(3) 2_777
Re1 O3 1.637(13) .
Re1 O5 1.738(11) .
Re1 O4 1.750(11) .
Re1 O6 1.766(13) .
O2 C33 1.260(4) .
O2 Ni1 2.099(3) 2_777
O1 C33 1.264(4) .
N8 C34 1.315(5) .
N8 C30 1.373(5) .
N7 C25 1.299(5) .
N7 C1 1.362(6) .
N7 Ni1 2.070(3) 2_766
N6 C23 1.309(5) .
N6 C15 1.363(6) .
N6 Ni1 2.096(3) 2_776
N5 C36 1.308(5) .
N5 C14 1.381(6) .
N5 Ni1 2.096(3) 2_666
N4 C34 1.330(5) .
N4 C21 1.380(5) .
N4 C26 1.446(5) .
N3 C23 1.334(5) .
N3 C13 1.377(6) .
N3 C29 1.429(5) .
N2 C25 1.365(5) .
N2 C11 1.371(6) .
N2 C28 1.426(5) .
N1 C36 1.338(5) .
N1 C12 1.368(6) .
N1 C27 1.427(5) .
C38 C22 1.391(5) .
C38 C24 1.404(5) .
C38 C35 1.542(5) .
C37 C20 1.375(6) .
C37 C5 1.403(5) .
C37 C35 1.552(5) .
C36 H36A 0.9500 .
C35 C31 1.544(5) .
C35 C32 1.562(5) .
C34 H34A 0.9500 .
C33 C33 1.539(7) 2_777
C32 C4 1.379(6) .
C32 C10 1.380(6) .
C31 C18 1.385(6) .
C31 C2 1.394(6) .
C30 C21 1.350(6) .
C30 H30A 0.9500 .
C29 C8 1.374(6) .
C29 C7 1.392(6) .
C28 C19 1.376(6) .
C28 C6 1.385(6) .
C27 C16 1.367(7) .
C27 C17 1.369(6) .
C26 C9 1.367(6) .
C26 C3 1.363(6) .
C25 H25A 0.9500 .
C24 C6 1.393(6) .
C24 H24A 0.9500 .
C23 H23A 0.9500 .
C22 C19 1.386(6) .
C22 H22A 0.9500 .
C21 H21A 0.9500 .
C20 C8 1.399(6) .
C20 H20A 0.9500 .
C19 H19A 0.9500 .
C18 C17 1.394(6) .
C18 H18A 0.9500 .
C17 H17A 0.9500 .
C16 C2 1.389(7) .
C16 H16A 0.9500 .
C15 C13 1.352(7) .
C15 H15A 0.9500 .
C14 C12 1.374(7) .
C14 H14A 0.9500 .
C13 H13A 0.9500 .
C12 H12A 0.9500 .
C11 C1 1.350(7) .
C11 H11A 0.9500 .
C10 C9 1.397(6) .
C10 H10A 0.9500 .
C9 H9A 0.9500 .
C8 H8A 0.9500 .
C7 C5 1.389(6) .
C7 H7A 0.9500 .
C6 H6B 0.9500 .
C5 H5B 0.9500 .
C4 C3 1.402(6) .
C4 H4A 0.9500 .
C3 H3A 0.9500 .
C2 H2A 0.9500 .
C1 H1A 0.9500 .
